data_7002563
loop_
_publ_author_name
'Chen, Ming-Tsz'
'Chang, Ping-Jung'
'Huang, Chi-An'
'Peng, Kuo-Fu'
'Chen, Chi-Tien'

_publ_section_title
;
 Magnesium complexes containing bis-amido-oxazolinate ligands as
 efficient catalysts for ring opening polymerisation of l-lactide
;
_journal_issue 41
_journal_name_full 'Dalton Transactions'
_journal_page_first 9068
_journal_page_last 9074
_journal_paper_doi 10.1039/b907549f
_journal_year 2009
_chemical_formula_sum 'C36 H38 Mg N4 O2 S2'
_chemical_formula_weight 647.13
_chemical_name_systematic
;
?
;
_space_group_IT_number 14
_symmetry_cell_setting monoclinic
_symmetry_space_group_name_Hall '-P 2ybc'
_symmetry_space_group_name_H-M 'P 1 21/c 1'
_atom_sites_solution_hydrogens geom
_atom_sites_solution_primary direct
_atom_sites_solution_secondary difmap
_audit_creation_method SHELXL-97
_cell_angle_alpha 90.00
_cell_angle_beta 104.7110(10)
_cell_angle_gamma 90.00
_cell_formula_units_Z 8
_cell_length_a 19.4198(14)
_cell_length_b 19.5089(14)
_cell_length_c 18.2249(13)
_cell_measurement_reflns_used 10149
_cell_measurement_temperature 297(2)
_cell_measurement_theta_max 25.484
_cell_measurement_theta_min 2.42
_cell_volume 6678.3(8)
_computing_cell_refinement 'Bruker SMART'
_computing_data_collection 'Bruker SMART'
_computing_data_reduction 'Bruker SHELXTL'
_computing_molecular_graphics 'Bruker SHELXTL'
_computing_publication_material 'Bruker SHELXTL'
_computing_structure_refinement 'SHELXL-97 (Sheldrick, 1997)'
_computing_structure_solution 'SHELXS-97 (Sheldrick, 1990)'
_diffrn_ambient_temperature 297(2)
_diffrn_measured_fraction_theta_full 0.995
_diffrn_measured_fraction_theta_max 0.995
_diffrn_measurement_device_type 'CCD area detector'
_diffrn_measurement_method 'phi and omega scans'
_diffrn_radiation_monochromator graphite
_diffrn_radiation_source 'fine-focus sealed tube'
_diffrn_radiation_type MoK\a
_diffrn_radiation_wavelength 0.71073
_diffrn_reflns_av_R_equivalents 0.0445
_diffrn_reflns_av_sigmaI/netI 0.0483
_diffrn_reflns_limit_h_max 23
_diffrn_reflns_limit_h_min -23
_diffrn_reflns_limit_k_max 22
_diffrn_reflns_limit_k_min -24
_diffrn_reflns_limit_l_max 21
_diffrn_reflns_limit_l_min -22
_diffrn_reflns_number 37384
_diffrn_reflns_theta_full 26.03
_diffrn_reflns_theta_max 26.03
_diffrn_reflns_theta_min 1.50
_exptl_absorpt_coefficient_mu 0.217
_exptl_absorpt_correction_T_max 0.9807
_exptl_absorpt_correction_T_min 0.9221
_exptl_absorpt_correction_type multi-scan
_exptl_absorpt_process_details SADABS
_exptl_crystal_colour Yellow
_exptl_crystal_density_diffrn 1.287
_exptl_crystal_density_method 'not measured'
_exptl_crystal_description parallelpied
_exptl_crystal_F_000 2736
_exptl_crystal_size_max 0.38
_exptl_crystal_size_mid 0.11
_exptl_crystal_size_min 0.09
_refine_diff_density_max 0.447
_refine_diff_density_min -0.316
_refine_diff_density_rms 0.044
_refine_ls_extinction_method none
_refine_ls_goodness_of_fit_ref 1.078
_refine_ls_hydrogen_treatment constr
_refine_ls_matrix_type full
_refine_ls_number_parameters 811
_refine_ls_number_reflns 13084
_refine_ls_number_restraints 0
_refine_ls_restrained_S_all 1.078
_refine_ls_R_factor_all 0.0727
_refine_ls_R_factor_gt 0.0418
_refine_ls_shift/su_max 0.001
_refine_ls_shift/su_mean 0.000
_refine_ls_structure_factor_coef Fsqd
_refine_ls_weighting_details 'calc w=1/[\s^2^(Fo^2^)+(0.0500P)^2^+0.0000P] where P=(Fo^2^+2Fc^2^)/3'
_refine_ls_weighting_scheme calc
_refine_ls_wR_factor_gt 0.1011
_refine_ls_wR_factor_ref 0.1117
_reflns_number_gt 8711
_reflns_number_total 13084
_reflns_threshold_expression >2sigma(I)
_cod_data_source_file b907549f.txt
_cod_data_source_block compound_6
_cod_depositor_comments
;
The following automatic conversions were performed:
'_symmetry_cell_setting' value 'Monoclinic' changed to 'monoclinic'
according to '/home/saulius/struct/CIF-dictionaries/cif_core.dic'
dictionary named 'cif_core.dic' version 2.4.1 from 2010-06-29.

Automatic conversion script
Id: cif_fix_enum 1527 2010-12-29 10:47:43Z saulius 
;
_cod_original_sg_symbol_H-M P21/c
_cod_database_code 7002563

loop_
_symmetry_equiv_pos_as_xyz
'x, y, z'
'-x, y+1/2, -z+1/2'
'-x, -y, -z'
'x, -y-1/2, z-1/2'

loop_
_atom_site_label
_atom_site_type_symbol
_atom_site_fract_x
_atom_site_fract_y
_atom_site_fract_z
_atom_site_U_iso_or_equiv
_atom_site_adp_type
_atom_site_occupancy
_atom_site_symmetry_multiplicity
_atom_site_calc_flag
_atom_site_refinement_flags
_atom_site_disorder_assembly
_atom_site_disorder_group
Mg1 Mg 0.04153(4) 0.34595(4) 0.76699(4) 0.03756(17) Uani 1 1 d . . .
Mg2 Mg 0.53552(3) 0.32923(3) 0.74488(3) 0.03080(16) Uani 1 1 d . . .
O1 O 0.19226(10) 0.28598(10) 0.64363(10) 0.0712(5) Uani 1 1 d . . .
O2 O 0.12639(10) 0.51214(9) 0.91527(10) 0.0707(5) Uani 1 1 d . . .
S1 S -0.00513(3) 0.31857(3) 0.90091(3) 0.04991(16) Uani 1 1 d . . .
S2 S -0.09047(3) 0.28551(3) 0.69558(4) 0.05407(17) Uani 1 1 d . . .
N1 N 0.10121(9) 0.32823(9) 0.68470(10) 0.0428(4) Uani 1 1 d . . .
N2 N 0.07067(9) 0.24624(9) 0.80535(10) 0.0427(4) Uani 1 1 d . . .
N3 N 0.10801(9) 0.42017(10) 0.83843(10) 0.0441(5) Uani 1 1 d . . .
N4 N -0.03637(9) 0.42345(9) 0.73351(10) 0.0405(4) Uani 1 1 d . . .
N5 N 0.58183(9) 0.40251(8) 0.68245(9) 0.0346(4) Uani 1 1 d . . .
N6 N 0.47131(8) 0.40798(8) 0.76679(8) 0.0328(4) Uani 1 1 d . . .
N7 N 0.62680(9) 0.31081(8) 0.83577(9) 0.0354(4) Uani 1 1 d . . .
N8 N 0.54592(8) 0.22873(8) 0.70986(9) 0.0342(4) Uani 1 1 d . . .
C1 C 0.13462(11) 0.21512(11) 0.80620(13) 0.0429(5) Uani 1 1 d . . .
C2 C 0.16368(13) 0.16338(12) 0.85972(14) 0.0530(6) Uani 1 1 d . . .
H2A H 0.1375 0.1486 0.8930 0.064 Uiso 1 1 calc R . .
O3 O 0.57468(9) 0.49374(8) 0.60540(9) 0.0566(4) Uani 1 1 d . . .
C3 C 0.22900(13) 0.13436(13) 0.86421(15) 0.0603(7) Uani 1 1 d . . .
H3A H 0.2463 0.1009 0.9005 0.072 Uiso 1 1 calc R . .
S3 S 0.43273(3) 0.27302(3) 0.81191(3) 0.04347(15) Uani 1 1 d . . .
O4 O 0.73589(8) 0.26681(9) 0.88697(9) 0.0615(5) Uani 1 1 d . . .
C4 C 0.26924(13) 0.15432(14) 0.81548(17) 0.0668(8) Uani 1 1 d . . .
H4A H 0.3134 0.1343 0.8186 0.080 Uiso 1 1 calc R . .
S4 S 0.43717(3) 0.30228(3) 0.60135(3) 0.04533(15) Uani 1 1 d . . .
C5 C 0.24357(13) 0.20357(13) 0.76279(15) 0.0574(7) Uani 1 1 d . . .
H5A H 0.2710 0.2172 0.7303 0.069 Uiso 1 1 calc R . .
C6 C 0.17649(11) 0.23468(12) 0.75596(13) 0.0458(6) Uani 1 1 d . . .
C7 C 0.01995(11) 0.20518(11) 0.82650(12) 0.0421(5) Uani 1 1 d . . .
C8 C -0.02390(11) 0.23306(11) 0.87003(12) 0.0418(5) Uani 1 1 d . . .
C9 C -0.07734(12) 0.19368(13) 0.88730(13) 0.0503(6) Uani 1 1 d . . .
H9A H -0.1052 0.2121 0.9170 0.060 Uiso 1 1 calc R . .
C10 C -0.08934(13) 0.12762(14) 0.86075(15) 0.0588(7) Uani 1 1 d . . .
H10A H -0.1252 0.1016 0.8726 0.071 Uiso 1 1 calc R . .
C11 C -0.04830(13) 0.09995(13) 0.81668(15) 0.0592(7) Uani 1 1 d . . .
H11A H -0.0569 0.0555 0.7982 0.071 Uiso 1 1 calc R . .
C12 C 0.00533(12) 0.13798(12) 0.79999(14) 0.0519(6) Uani 1 1 d . . .
H12A H 0.0327 0.1186 0.7703 0.062 Uiso 1 1 calc R . .
C13 C -0.09094(14) 0.34989(14) 0.90534(17) 0.0726(8) Uani 1 1 d . . .
H13A H -0.0997 0.3372 0.9530 0.109 Uiso 1 1 calc R . .
H13B H -0.1270 0.3303 0.8647 0.109 Uiso 1 1 calc R . .
H13C H -0.0919 0.3989 0.9007 0.109 Uiso 1 1 calc R . .
C14 C 0.15268(12) 0.28478(12) 0.69578(13) 0.0464(6) Uani 1 1 d . . .
C15 C 0.16787(18) 0.3444(2) 0.59614(19) 0.1026(13) Uani 1 1 d . . .
H15A H 0.1607 0.3324 0.5431 0.123 Uiso 1 1 calc R . .
H15B H 0.2023 0.3813 0.6081 0.123 Uiso 1 1 calc R . .
C16 C 0.09917(13) 0.36527(13) 0.61212(13) 0.0510(6) Uani 1 1 d . . .
C17 C 0.03639(18) 0.3394(2) 0.55152(16) 0.1002(12) Uani 1 1 d . . .
H17A H 0.0345 0.3628 0.5047 0.150 Uiso 1 1 calc R . .
H17B H -0.0067 0.3479 0.5667 0.150 Uiso 1 1 calc R . .
H17C H 0.0415 0.2910 0.5447 0.150 Uiso 1 1 calc R . .
C18 C 0.0925(2) 0.44081(16) 0.62183(18) 0.0925(10) Uani 1 1 d . . .
H18A H 0.1325 0.4570 0.6605 0.139 Uiso 1 1 calc R . .
H18B H 0.0493 0.4504 0.6364 0.139 Uiso 1 1 calc R . .
H18C H 0.0914 0.4636 0.5749 0.139 Uiso 1 1 calc R . .
C19 C -0.04758(12) 0.47228(11) 0.78332(12) 0.0422(5) Uani 1 1 d . . .
C20 C -0.11612(13) 0.50225(13) 0.77663(14) 0.0562(6) Uani 1 1 d . . .
H20A H -0.1534 0.4891 0.7360 0.067 Uiso 1 1 calc R . .
C21 C -0.12959(16) 0.54930(15) 0.82694(17) 0.0736(8) Uani 1 1 d . . .
H21A H -0.1752 0.5672 0.8199 0.088 Uiso 1 1 calc R . .
C22 C -0.07597(19) 0.57034(17) 0.88810(19) 0.0880(10) Uani 1 1 d . . .
H22A H -0.0851 0.6023 0.9223 0.106 Uiso 1 1 calc R . .
C23 C -0.00960(16) 0.54355(15) 0.89743(16) 0.0733(8) Uani 1 1 d . . .
H23A H 0.0265 0.5578 0.9386 0.088 Uiso 1 1 calc R . .
C24 C 0.00633(13) 0.49517(12) 0.84700(13) 0.0486(6) Uani 1 1 d . . .
C25 C -0.08708(11) 0.41986(12) 0.66257(12) 0.0422(5) Uani 1 1 d . . .
C26 C -0.11602(11) 0.35618(12) 0.63429(12) 0.0434(5) Uani 1 1 d . . .
C27 C -0.16341(12) 0.35084(14) 0.56296(13) 0.0549(6) Uani 1 1 d . . .
H27A H -0.1816 0.3082 0.5451 0.066 Uiso 1 1 calc R . .
C28 C -0.18341(14) 0.40813(17) 0.51889(15) 0.0653(8) Uani 1 1 d . . .
H28A H -0.2151 0.4045 0.4713 0.078 Uiso 1 1 calc R . .
C29 C -0.15601(14) 0.47118(16) 0.54580(15) 0.0681(8) Uani 1 1 d . . .
H29A H -0.1699 0.5102 0.5164 0.082 Uiso 1 1 calc R . .
C30 C -0.10822(13) 0.47684(13) 0.61597(14) 0.0557(6) Uani 1 1 d . . .
H30A H -0.0896 0.5197 0.6326 0.067 Uiso 1 1 calc R . .
C31 C -0.0922(2) 0.21508(16) 0.6321(2) 0.1308(17) Uani 1 1 d . . .
H31A H -0.1405 0.2000 0.6124 0.196 Uiso 1 1 calc R . .
H31B H -0.0642 0.1781 0.6589 0.196 Uiso 1 1 calc R . .
H31C H -0.0730 0.2294 0.5910 0.196 Uiso 1 1 calc R . .
C32 C 0.08051(13) 0.47238(13) 0.86360(13) 0.0485(6) Uani 1 1 d . . .
C33 C 0.19450(15) 0.48315(17) 0.92625(19) 0.0856(10) Uani 1 1 d . . .
H33A H 0.2142 0.4725 0.9794 0.103 Uiso 1 1 calc R . .
H33B H 0.2262 0.5149 0.9102 0.103 Uiso 1 1 calc R . .
C34 C 0.18584(12) 0.41812(13) 0.87884(14) 0.0534(6) Uani 1 1 d . . .
C35 C 0.23189(14) 0.41990(18) 0.82300(16) 0.0807(9) Uani 1 1 d . . .
H35A H 0.2255 0.3782 0.7940 0.121 Uiso 1 1 calc R . .
H35B H 0.2810 0.4243 0.8502 0.121 Uiso 1 1 calc R . .
H35C H 0.2184 0.4583 0.7894 0.121 Uiso 1 1 calc R . .
C36 C 0.20141(16) 0.35463(16) 0.92861(17) 0.0875(10) Uani 1 1 d . . .
H36A H 0.1955 0.3145 0.8972 0.131 Uiso 1 1 calc R . .
H36B H 0.1691 0.3527 0.9607 0.131 Uiso 1 1 calc R . .
H36C H 0.2495 0.3566 0.9594 0.131 Uiso 1 1 calc R . .
C37 C 0.44162(11) 0.45591(10) 0.71304(10) 0.0352(5) Uani 1 1 d . . .
C38 C 0.37370(12) 0.48528(12) 0.70915(12) 0.0467(6) Uani 1 1 d . . .
H38A H 0.3493 0.4715 0.7444 0.056 Uiso 1 1 calc R . .
C39 C 0.34272(14) 0.53270(14) 0.65609(13) 0.0610(7) Uani 1 1 d . . .
H39A H 0.2985 0.5507 0.6564 0.073 Uiso 1 1 calc R . .
C40 C 0.37658(15) 0.55436(15) 0.60162(14) 0.0690(8) Uani 1 1 d . . .
H40A H 0.3556 0.5871 0.5657 0.083 Uiso 1 1 calc R . .
C41 C 0.44107(14) 0.52678(13) 0.60182(12) 0.0567(7) Uani 1 1 d . . .
H41A H 0.4636 0.5408 0.5650 0.068 Uiso 1 1 calc R . .
C42 C 0.47477(11) 0.47785(11) 0.65563(11) 0.0383(5) Uani 1 1 d . . .
C43 C 0.44848(10) 0.40880(10) 0.83461(10) 0.0321(4) Uani 1 1 d . . .
C44 C 0.43201(10) 0.34762(10) 0.86651(11) 0.0351(5) Uani 1 1 d . . .
C45 C 0.41508(12) 0.34760(12) 0.93635(12) 0.0448(5) Uani 1 1 d . . .
H45A H 0.4046 0.3065 0.9570 0.054 Uiso 1 1 calc R . .
C46 C 0.41368(12) 0.40803(13) 0.97518(12) 0.0489(6) Uani 1 1 d . . .
H46A H 0.4027 0.4078 1.0220 0.059 Uiso 1 1 calc R . .
C47 C 0.42886(11) 0.46905(12) 0.94374(12) 0.0429(5) Uani 1 1 d . . .
H47A H 0.4271 0.5101 0.9691 0.051 Uiso 1 1 calc R . .
C48 C 0.44658(11) 0.46932(11) 0.87515(11) 0.0380(5) Uani 1 1 d . . .
H48A H 0.4575 0.5107 0.8554 0.046 Uiso 1 1 calc R . .
C49 C 0.46040(18) 0.20621(13) 0.88116(16) 0.0776(9) Uani 1 1 d . . .
H49A H 0.4205 0.1917 0.8994 0.116 Uiso 1 1 calc R . .
H49B H 0.4972 0.2232 0.9228 0.116 Uiso 1 1 calc R . .
H49C H 0.4782 0.1681 0.8583 0.116 Uiso 1 1 calc R . .
C51 C 0.54499(12) 0.45441(11) 0.65132(11) 0.0384(5) Uani 1 1 d . . .
C52 C 0.64569(13) 0.46914(13) 0.61543(15) 0.0570(7) Uani 1 1 d . . .
H52A H 0.6795 0.4994 0.6485 0.068 Uiso 1 1 calc R . .
H52B H 0.6578 0.4659 0.5671 0.068 Uiso 1 1 calc R . .
C53 C 0.64604(12) 0.39864(11) 0.65122(12) 0.0426(5) Uani 1 1 d . . .
C54 C 0.71475(13) 0.38670(16) 0.71122(16) 0.0704(8) Uani 1 1 d . . .
H54A H 0.7138 0.3420 0.7330 0.106 Uiso 1 1 calc R . .
H54B H 0.7198 0.4209 0.7501 0.106 Uiso 1 1 calc R . .
H54C H 0.7542 0.3897 0.6885 0.106 Uiso 1 1 calc R . .
C55 C 0.63359(15) 0.34225(13) 0.59171(15) 0.0632(7) Uani 1 1 d . . .
H55A H 0.6341 0.2985 0.6160 0.095 Uiso 1 1 calc R . .
H55B H 0.6705 0.3436 0.5653 0.095 Uiso 1 1 calc R . .
H55C H 0.5882 0.3490 0.5562 0.095 Uiso 1 1 calc R . .
C56 C 0.60989(11) 0.19611(10) 0.71620(11) 0.0336(5) Uani 1 1 d . . .
C57 C 0.61741(11) 0.14323(11) 0.66596(12) 0.0399(5) Uani 1 1 d . . .
H57A H 0.5770 0.1277 0.6307 0.048 Uiso 1 1 calc R . .
C58 C 0.68156(12) 0.11391(12) 0.66700(13) 0.0486(6) Uani 1 1 d . . .
H58A H 0.6839 0.0790 0.6329 0.058 Uiso 1 1 calc R . .
C59 C 0.74325(13) 0.13562(13) 0.71837(15) 0.0562(7) Uani 1 1 d . . .
H59A H 0.7871 0.1164 0.7183 0.067 Uiso 1 1 calc R . .
C60 C 0.73848(12) 0.18569(12) 0.76911(15) 0.0535(6) Uani 1 1 d . . .
H60A H 0.7798 0.2003 0.8037 0.064 Uiso 1 1 calc R . .
C61 C 0.67324(11) 0.21601(10) 0.77087(12) 0.0392(5) Uani 1 1 d . . .
C62 C 0.48355(10) 0.18948(10) 0.68438(11) 0.0334(5) Uani 1 1 d . . .
C63 C 0.42330(11) 0.22014(11) 0.63580(11) 0.0370(5) Uani 1 1 d . . .
C64 C 0.35781(12) 0.18634(13) 0.61858(12) 0.0463(6) Uani 1 1 d . . .
H64A H 0.3180 0.2072 0.5872 0.056 Uiso 1 1 calc R . .
C65 C 0.35201(13) 0.12200(14) 0.64797(14) 0.0554(7) Uani 1 1 d . . .
H65A H 0.3082 0.0997 0.6367 0.066 Uiso 1 1 calc R . .
C66 C 0.41078(13) 0.09077(13) 0.69384(14) 0.0506(6) Uani 1 1 d . . .
H66A H 0.4069 0.0471 0.7128 0.061 Uiso 1 1 calc R . .
C67 C 0.47577(12) 0.12410(11) 0.71187(12) 0.0427(5) Uani 1 1 d . . .
H67A H 0.5151 0.1024 0.7430 0.051 Uiso 1 1 calc R . .
C69 C 0.34927(15) 0.33900(15) 0.57755(19) 0.0866(10) Uani 1 1 d . . .
H69A H 0.3241 0.3244 0.5276 0.130 Uiso 1 1 calc R . .
H69B H 0.3528 0.3881 0.5787 0.130 Uiso 1 1 calc R . .
H69C H 0.3240 0.3241 0.6136 0.130 Uiso 1 1 calc R . .
C70 C 0.67435(11) 0.26639(11) 0.82985(12) 0.0403(5) Uani 1 1 d . . .
C71 C 0.73169(14) 0.32634(15) 0.93203(16) 0.0749(9) Uani 1 1 d . . .
H71A H 0.7617 0.3628 0.9213 0.090 Uiso 1 1 calc R . .
H71B H 0.7467 0.3154 0.9857 0.090 Uiso 1 1 calc R . .
C72 C 0.65375(12) 0.34767(12) 0.90968(12) 0.0454(6) Uani 1 1 d . . .
C73 C 0.64509(14) 0.42452(13) 0.89934(15) 0.0654(8) Uani 1 1 d . . .
H73A H 0.5954 0.4358 0.8853 0.098 Uiso 1 1 calc R . .
H73D H 0.6667 0.4393 0.8601 0.098 Uiso 1 1 calc R . .
H73B H 0.6677 0.4471 0.9460 0.098 Uiso 1 1 calc R . .
C74 C 0.61443(17) 0.32109(18) 0.96565(14) 0.0812(9) Uani 1 1 d . . .
H74D H 0.5656 0.3353 0.9502 0.122 Uiso 1 1 calc R . .
H74A H 0.6360 0.3391 1.0152 0.122 Uiso 1 1 calc R . .
H74B H 0.6168 0.2719 0.9672 0.122 Uiso 1 1 calc R . .

loop_
_atom_site_aniso_label
_atom_site_aniso_U_11
_atom_site_aniso_U_22
_atom_site_aniso_U_33
_atom_site_aniso_U_23
_atom_site_aniso_U_13
_atom_site_aniso_U_12
Mg1 0.0310(4) 0.0373(4) 0.0429(4) -0.0019(3) 0.0066(3) -0.0002(3)
Mg2 0.0304(4) 0.0290(4) 0.0327(4) -0.0010(3) 0.0076(3) 0.0019(3)
O1 0.0640(12) 0.0884(15) 0.0738(12) 0.0192(10) 0.0407(10) 0.0270(10)
O2 0.0617(12) 0.0658(12) 0.0747(12) -0.0277(10) -0.0007(10) -0.0119(10)
S1 0.0452(4) 0.0542(4) 0.0516(4) -0.0008(3) 0.0148(3) -0.0019(3)
S2 0.0499(4) 0.0495(4) 0.0550(4) 0.0019(3) -0.0011(3) -0.0067(3)
N1 0.0376(11) 0.0463(11) 0.0451(11) 0.0000(9) 0.0115(9) -0.0010(9)
N2 0.0337(10) 0.0422(11) 0.0549(11) 0.0051(9) 0.0164(9) 0.0022(8)
N3 0.0326(10) 0.0482(12) 0.0480(11) -0.0027(9) 0.0038(9) -0.0069(9)
N4 0.0352(10) 0.0399(11) 0.0435(10) -0.0026(8) 0.0045(8) 0.0009(8)
N5 0.0345(10) 0.0359(10) 0.0359(9) -0.0023(8) 0.0133(8) -0.0033(8)
N6 0.0380(10) 0.0331(9) 0.0285(9) 0.0032(7) 0.0109(8) 0.0056(7)
N7 0.0327(10) 0.0363(10) 0.0339(9) -0.0034(7) 0.0022(8) 0.0012(8)
N8 0.0284(9) 0.0306(9) 0.0410(10) -0.0054(7) 0.0042(8) 0.0004(7)
C1 0.0323(12) 0.0412(13) 0.0532(14) -0.0011(10) 0.0073(10) 0.0008(10)
C2 0.0435(14) 0.0488(15) 0.0659(16) 0.0076(12) 0.0126(12) 0.0033(11)
O3 0.0698(12) 0.0478(10) 0.0637(11) 0.0190(8) 0.0380(9) 0.0059(8)
C3 0.0423(14) 0.0529(16) 0.0805(19) 0.0112(13) 0.0062(14) 0.0071(12)
S3 0.0502(4) 0.0388(3) 0.0448(3) -0.0042(2) 0.0185(3) -0.0060(3)
O4 0.0387(9) 0.0693(12) 0.0617(10) -0.0205(9) -0.0144(8) 0.0163(8)
C4 0.0400(15) 0.0600(18) 0.101(2) 0.0095(16) 0.0182(15) 0.0132(13)
S4 0.0439(3) 0.0433(3) 0.0436(3) -0.0022(3) 0.0015(3) 0.0025(3)
C5 0.0404(14) 0.0558(16) 0.0800(18) 0.0009(14) 0.0225(13) 0.0048(12)
C6 0.0370(13) 0.0435(14) 0.0588(14) -0.0024(11) 0.0156(11) 0.0009(10)
C7 0.0320(12) 0.0439(14) 0.0490(13) 0.0095(10) 0.0076(10) 0.0026(10)
C8 0.0349(12) 0.0462(14) 0.0423(12) 0.0078(10) 0.0061(10) 0.0029(10)
C9 0.0366(13) 0.0605(17) 0.0545(14) 0.0126(12) 0.0129(11) 0.0018(11)
C10 0.0401(14) 0.0583(17) 0.0763(18) 0.0181(14) 0.0114(13) -0.0086(12)
C11 0.0478(15) 0.0466(15) 0.0812(18) 0.0056(13) 0.0128(14) -0.0049(12)
C12 0.0434(14) 0.0440(14) 0.0687(16) 0.0025(12) 0.0148(12) 0.0033(11)
C13 0.0688(19) 0.0665(19) 0.096(2) -0.0027(15) 0.0448(17) 0.0086(14)
C14 0.0387(13) 0.0503(15) 0.0531(14) -0.0034(11) 0.0169(11) -0.0005(11)
C15 0.091(2) 0.141(3) 0.094(2) 0.055(2) 0.056(2) 0.053(2)
C16 0.0489(14) 0.0610(16) 0.0449(13) 0.0035(11) 0.0154(11) 0.0042(12)
C17 0.085(2) 0.159(4) 0.0501(18) -0.0062(19) 0.0045(17) -0.015(2)
C18 0.135(3) 0.069(2) 0.084(2) 0.0183(17) 0.046(2) 0.001(2)
C19 0.0417(13) 0.0376(13) 0.0481(13) 0.0016(10) 0.0127(11) -0.0009(10)
C20 0.0511(15) 0.0549(16) 0.0634(16) 0.0007(13) 0.0163(13) 0.0079(12)
C21 0.070(2) 0.073(2) 0.084(2) -0.0059(16) 0.0302(18) 0.0226(16)
C22 0.094(3) 0.085(2) 0.087(2) -0.0292(18) 0.027(2) 0.0239(19)
C23 0.078(2) 0.073(2) 0.0662(18) -0.0235(15) 0.0123(16) 0.0044(16)
C24 0.0532(15) 0.0430(14) 0.0490(14) -0.0043(11) 0.0122(12) 0.0000(11)
C25 0.0293(12) 0.0518(15) 0.0446(13) 0.0013(11) 0.0077(10) 0.0051(10)
C26 0.0308(12) 0.0561(15) 0.0423(12) 0.0005(11) 0.0074(10) 0.0025(10)
C27 0.0364(13) 0.0756(19) 0.0482(14) -0.0047(13) 0.0028(11) -0.0017(12)
C28 0.0450(16) 0.099(2) 0.0453(15) 0.0077(15) -0.0001(12) 0.0096(15)
C29 0.0587(18) 0.085(2) 0.0597(17) 0.0250(16) 0.0124(14) 0.0197(16)
C30 0.0493(15) 0.0583(17) 0.0573(15) 0.0093(12) 0.0096(13) 0.0070(12)
C31 0.208(5) 0.058(2) 0.091(3) -0.0219(18) -0.027(3) 0.008(2)
C32 0.0502(15) 0.0475(15) 0.0446(13) -0.0087(11) 0.0061(11) -0.0146(12)
C33 0.0520(18) 0.097(3) 0.098(2) -0.0323(19) 0.0007(17) -0.0181(17)
C34 0.0350(13) 0.0656(17) 0.0532(15) -0.0062(12) -0.0004(11) -0.0114(12)
C35 0.0395(15) 0.124(3) 0.0745(19) -0.0105(18) 0.0077(14) -0.0219(16)
C36 0.067(2) 0.094(2) 0.082(2) 0.0216(18) -0.0167(17) -0.0151(17)
C37 0.0390(12) 0.0358(12) 0.0299(11) -0.0017(9) 0.0070(9) 0.0053(9)
C38 0.0463(14) 0.0583(16) 0.0365(12) 0.0048(11) 0.0125(11) 0.0158(11)
C39 0.0570(16) 0.0806(19) 0.0438(14) 0.0097(13) 0.0100(12) 0.0329(14)
C40 0.080(2) 0.077(2) 0.0500(15) 0.0248(14) 0.0169(15) 0.0382(16)
C41 0.0746(18) 0.0592(16) 0.0383(13) 0.0149(11) 0.0181(12) 0.0160(14)
C42 0.0484(13) 0.0364(12) 0.0311(11) 0.0037(9) 0.0120(10) 0.0063(10)
C43 0.0280(11) 0.0378(12) 0.0305(10) 0.0013(9) 0.0074(9) 0.0052(9)
C44 0.0321(11) 0.0378(12) 0.0363(11) -0.0021(9) 0.0101(9) -0.0002(9)
C45 0.0501(14) 0.0471(14) 0.0415(12) 0.0051(10) 0.0195(11) 0.0011(11)
C46 0.0521(15) 0.0672(17) 0.0318(12) 0.0003(11) 0.0190(11) 0.0012(12)
C47 0.0420(13) 0.0487(14) 0.0365(12) -0.0084(10) 0.0072(10) 0.0048(11)
C48 0.0413(12) 0.0366(12) 0.0362(11) -0.0004(9) 0.0101(10) 0.0015(10)
C49 0.119(3) 0.0437(16) 0.0686(18) 0.0062(13) 0.0215(18) 0.0014(16)
C51 0.0522(14) 0.0334(12) 0.0330(11) 0.0007(9) 0.0169(10) -0.0042(10)
C52 0.0592(17) 0.0536(16) 0.0676(16) 0.0012(12) 0.0334(14) -0.0086(13)
C53 0.0395(13) 0.0456(14) 0.0482(13) -0.0003(10) 0.0210(11) -0.0053(10)
C54 0.0416(15) 0.099(2) 0.0746(19) 0.0147(16) 0.0228(14) -0.0038(14)
C55 0.0770(19) 0.0551(17) 0.0716(17) -0.0112(13) 0.0448(15) -0.0048(13)
C56 0.0345(12) 0.0288(11) 0.0384(11) 0.0007(9) 0.0105(9) 0.0010(9)
C57 0.0380(12) 0.0374(12) 0.0440(12) -0.0034(10) 0.0100(10) 0.0001(10)
C58 0.0502(15) 0.0424(14) 0.0560(14) -0.0072(11) 0.0188(12) 0.0063(11)
C59 0.0377(14) 0.0546(16) 0.0769(17) -0.0100(13) 0.0153(13) 0.0126(11)
C60 0.0332(13) 0.0502(15) 0.0724(16) -0.0092(13) 0.0050(12) 0.0088(11)
C61 0.0324(12) 0.0366(12) 0.0458(13) -0.0033(10) 0.0046(10) 0.0041(9)
C62 0.0325(11) 0.0343(12) 0.0346(11) -0.0097(9) 0.0108(9) -0.0011(9)
C63 0.0348(12) 0.0394(12) 0.0361(11) -0.0127(9) 0.0079(10) -0.0018(9)
C64 0.0341(13) 0.0573(16) 0.0454(13) -0.0158(11) 0.0064(10) -0.0040(11)
C65 0.0455(15) 0.0637(18) 0.0627(16) -0.0232(13) 0.0241(13) -0.0210(13)
C66 0.0555(16) 0.0458(14) 0.0550(15) -0.0099(11) 0.0226(13) -0.0133(12)
C67 0.0461(13) 0.0387(13) 0.0446(13) -0.0048(10) 0.0139(11) -0.0020(10)
C69 0.0569(19) 0.065(2) 0.117(3) 0.0026(17) -0.0171(18) 0.0178(15)
C70 0.0300(12) 0.0425(13) 0.0441(12) 0.0006(10) 0.0011(10) 0.0026(10)
C71 0.0488(16) 0.087(2) 0.0744(19) -0.0364(16) -0.0108(14) 0.0163(15)
C72 0.0391(13) 0.0534(15) 0.0374(12) -0.0098(10) -0.0021(10) 0.0021(11)
C73 0.0612(17) 0.0585(18) 0.0682(17) -0.0263(13) 0.0010(14) -0.0037(13)
C74 0.081(2) 0.122(3) 0.0385(15) -0.0052(15) 0.0117(14) -0.0151(19)

loop_
_atom_type_symbol
_atom_type_description
_atom_type_scat_dispersion_real
_atom_type_scat_dispersion_imag
_atom_type_scat_source
C C 0.0033 0.0016 'International Tables Vol C Tables 4.2.6.8 and 6.1.1.4'
H H 0.0000 0.0000 'International Tables Vol C Tables 4.2.6.8 and 6.1.1.4'
N N 0.0061 0.0033 'International Tables Vol C Tables 4.2.6.8 and 6.1.1.4'
O O 0.0106 0.0060 'International Tables Vol C Tables 4.2.6.8 and 6.1.1.4'
S S 0.1246 0.1234 'International Tables Vol C Tables 4.2.6.8 and 6.1.1.4'
Mg Mg 0.0486 0.0363 'International Tables Vol C Tables 4.2.6.8 and 6.1.1.4'

loop_
_geom_angle_atom_site_label_1
_geom_angle_atom_site_label_2
_geom_angle_atom_site_label_3
_geom_angle
_geom_angle_site_symmetry_1
_geom_angle_site_symmetry_3
_geom_angle_publ_flag
N2 Mg1 N4 150.70(8) . . ?
N2 Mg1 N1 86.31(7) . . ?
N4 Mg1 N1 112.80(7) . . ?
N2 Mg1 N3 110.73(8) . . ?
N4 Mg1 N3 88.21(7) . . ?
N1 Mg1 N3 100.63(7) . . ?
N2 Mg1 S2 84.42(5) . . ?
N4 Mg1 S2 70.51(5) . . ?
N1 Mg1 S2 101.49(5) . . ?
N3 Mg1 S2 153.90(6) . . ?
N2 Mg1 S1 70.08(5) . . ?
N4 Mg1 S1 91.21(6) . . ?
N1 Mg1 S1 155.69(6) . . ?
N3 Mg1 S1 83.14(6) . . ?
S2 Mg1 S1 82.41(3) . . ?
N6 Mg2 N8 149.49(7) . . ?
N6 Mg2 N7 113.39(7) . . ?
N8 Mg2 N7 87.32(7) . . ?
N6 Mg2 N5 87.84(7) . . ?
N8 Mg2 N5 112.02(7) . . ?
N7 Mg2 N5 98.39(7) . . ?
N6 Mg2 S3 71.25(5) . . ?
N8 Mg2 S3 84.33(5) . . ?
N7 Mg2 S3 97.98(5) . . ?
N5 Mg2 S3 157.31(5) . . ?
N6 Mg2 S4 91.01(5) . . ?
N8 Mg2 S4 69.07(5) . . ?
N7 Mg2 S4 155.42(5) . . ?
N5 Mg2 S4 84.88(5) . . ?
S3 Mg2 S4 86.74(3) . . ?
C14 O1 C15 105.98(19) . . ?
C32 O2 C33 107.2(2) . . ?
C8 S1 C13 102.51(12) . . ?
C8 S1 Mg1 89.37(7) . . ?
C13 S1 Mg1 118.26(10) . . ?
C26 S2 C31 103.56(14) . . ?
C26 S2 Mg1 92.40(8) . . ?
C31 S2 Mg1 118.99(16) . . ?
C14 N1 C16 107.54(18) . . ?
C14 N1 Mg1 122.20(15) . . ?
C16 N1 Mg1 129.93(14) . . ?
C1 N2 C7 116.13(18) . . ?
C1 N2 Mg1 125.35(14) . . ?
C7 N2 Mg1 118.33(14) . . ?
C32 N3 C34 107.62(18) . . ?
C32 N3 Mg1 120.66(15) . . ?
C34 N3 Mg1 130.84(15) . . ?
C19 N4 C25 116.69(17) . . ?
C19 N4 Mg1 121.85(14) . . ?
C25 N4 Mg1 120.60(13) . . ?
C51 N5 C53 107.20(17) . . ?
C51 N5 Mg2 119.61(14) . . ?
C53 N5 Mg2 131.66(13) . . ?
C37 N6 C43 116.62(16) . . ?
C37 N6 Mg2 122.04(12) . . ?
C43 N6 Mg2 120.80(12) . . ?
C70 N7 C72 107.64(16) . . ?
C70 N7 Mg2 121.39(13) . . ?
C72 N7 Mg2 130.58(13) . . ?
C56 N8 C62 117.35(16) . . ?
C56 N8 Mg2 124.38(13) . . ?
C62 N8 Mg2 118.01(12) . . ?
N2 C1 C2 121.4(2) . . ?
N2 C1 C6 122.4(2) . . ?
C2 C1 C6 116.2(2) . . ?
C3 C2 C1 122.4(2) . . ?
C3 C2 H2A 118.8 . . ?
C1 C2 H2A 118.8 . . ?
C51 O3 C52 106.08(17) . . ?
C2 C3 C4 120.7(2) . . ?
C2 C3 H3A 119.6 . . ?
C4 C3 H3A 119.6 . . ?
C44 S3 C49 104.22(12) . . ?
C44 S3 Mg2 91.80(7) . . ?
C49 S3 Mg2 117.94(11) . . ?
C70 O4 C71 105.88(17) . . ?
C5 C4 C3 119.2(2) . . ?
C5 C4 H4A 120.4 . . ?
C3 C4 H4A 120.4 . . ?
C63 S4 C69 103.05(13) . . ?
C63 S4 Mg2 88.19(7) . . ?
C69 S4 Mg2 121.19(11) . . ?
C4 C5 C6 122.0(2) . . ?
C4 C5 H5A 119.0 . . ?
C6 C5 H5A 119.0 . . ?
C5 C6 C1 119.5(2) . . ?
C5 C6 C14 117.7(2) . . ?
C1 C6 C14 122.8(2) . . ?
N2 C7 C12 122.5(2) . . ?
N2 C7 C8 120.1(2) . . ?
C12 C7 C8 117.1(2) . . ?
C9 C8 C7 120.4(2) . . ?
C9 C8 S1 123.68(18) . . ?
C7 C8 S1 115.93(16) . . ?
C10 C9 C8 120.5(2) . . ?
C10 C9 H9A 119.7 . . ?
C8 C9 H9A 119.7 . . ?
C9 C10 C11 120.1(2) . . ?
C9 C10 H10A 120.0 . . ?
C11 C10 H10A 120.0 . . ?
C12 C11 C10 120.0(2) . . ?
C12 C11 H11A 120.0 . . ?
C10 C11 H11A 120.0 . . ?
C11 C12 C7 121.8(2) . . ?
C11 C12 H12A 119.1 . . ?
C7 C12 H12A 119.1 . . ?
S1 C13 H13A 109.5 . . ?
S1 C13 H13B 109.5 . . ?
H13A C13 H13B 109.5 . . ?
S1 C13 H13C 109.5 . . ?
H13A C13 H13C 109.5 . . ?
H13B C13 H13C 109.5 . . ?
N1 C14 O1 115.6(2) . . ?
N1 C14 C6 130.3(2) . . ?
O1 C14 C6 114.1(2) . . ?
O1 C15 C16 105.9(2) . . ?
O1 C15 H15A 110.6 . . ?
C16 C15 H15A 110.6 . . ?
O1 C15 H15B 110.6 . . ?
C16 C15 H15B 110.6 . . ?
H15A C15 H15B 108.7 . . ?
C15 C16 C18 113.7(3) . . ?
C15 C16 N1 102.5(2) . . ?
C18 C16 N1 110.8(2) . . ?
C15 C16 C17 111.2(3) . . ?
C18 C16 C17 109.8(3) . . ?
N1 C16 C17 108.7(2) . . ?
C16 C17 H17A 109.5 . . ?
C16 C17 H17B 109.5 . . ?
H17A C17 H17B 109.5 . . ?
C16 C17 H17C 109.5 . . ?
H17A C17 H17C 109.5 . . ?
H17B C17 H17C 109.5 . . ?
C16 C18 H18A 109.5 . . ?
C16 C18 H18B 109.5 . . ?
H18A C18 H18B 109.5 . . ?
C16 C18 H18C 109.5 . . ?
H18A C18 H18C 109.5 . . ?
H18B C18 H18C 109.5 . . ?
N4 C19 C24 123.4(2) . . ?
N4 C19 C20 121.9(2) . . ?
C24 C19 C20 114.7(2) . . ?
C21 C20 C19 123.3(3) . . ?
C21 C20 H20A 118.4 . . ?
C19 C20 H20A 118.4 . . ?
C20 C21 C22 120.5(3) . . ?
C20 C21 H21A 119.8 . . ?
C22 C21 H21A 119.8 . . ?
C23 C22 C21 118.9(3) . . ?
C23 C22 H22A 120.6 . . ?
C21 C22 H22A 120.6 . . ?
C22 C23 C24 122.3(3) . . ?
C22 C23 H23A 118.8 . . ?
C24 C23 H23A 118.8 . . ?
C23 C24 C19 120.4(2) . . ?
C23 C24 C32 115.9(2) . . ?
C19 C24 C32 123.7(2) . . ?
C30 C25 C26 116.9(2) . . ?
C30 C25 N4 123.1(2) . . ?
C26 C25 N4 119.97(19) . . ?
C27 C26 C25 121.1(2) . . ?
C27 C26 S2 123.05(19) . . ?
C25 C26 S2 115.87(16) . . ?
C28 C27 C26 120.4(2) . . ?
C28 C27 H27A 119.8 . . ?
C26 C27 H27A 119.8 . . ?
C27 C28 C29 119.4(2) . . ?
C27 C28 H28A 120.3 . . ?
C29 C28 H28A 120.3 . . ?
C28 C29 C30 120.5(2) . . ?
C28 C29 H29A 119.7 . . ?
C30 C29 H29A 119.7 . . ?
C29 C30 C25 121.6(3) . . ?
C29 C30 H30A 119.2 . . ?
C25 C30 H30A 119.2 . . ?
S2 C31 H31A 109.5 . . ?
S2 C31 H31B 109.5 . . ?
H31A C31 H31B 109.5 . . ?
S2 C31 H31C 109.5 . . ?
H31A C31 H31C 109.5 . . ?
H31B C31 H31C 109.5 . . ?
N3 C32 O2 116.0(2) . . ?
N3 C32 C24 129.9(2) . . ?
O2 C32 C24 114.0(2) . . ?
O2 C33 C34 106.9(2) . . ?
O2 C33 H33A 110.3 . . ?
C34 C33 H33A 110.3 . . ?
O2 C33 H33B 110.3 . . ?
C34 C33 H33B 110.3 . . ?
H33A C33 H33B 108.6 . . ?
N3 C34 C35 111.18(19) . . ?
N3 C34 C36 109.7(2) . . ?
C35 C34 C36 111.0(2) . . ?
N3 C34 C33 102.0(2) . . ?
C35 C34 C33 111.3(2) . . ?
C36 C34 C33 111.4(2) . . ?
C34 C35 H35A 109.5 . . ?
C34 C35 H35B 109.5 . . ?
H35A C35 H35B 109.5 . . ?
C34 C35 H35C 109.5 . . ?
H35A C35 H35C 109.5 . . ?
H35B C35 H35C 109.5 . . ?
C34 C36 H36A 109.5 . . ?
C34 C36 H36B 109.5 . . ?
H36A C36 H36B 109.5 . . ?
C34 C36 H36C 109.5 . . ?
H36A C36 H36C 109.5 . . ?
H36B C36 H36C 109.5 . . ?
N6 C37 C38 121.77(18) . . ?
N6 C37 C42 122.86(18) . . ?
C38 C37 C42 115.33(18) . . ?
C39 C38 C37 123.0(2) . . ?
C39 C38 H38A 118.5 . . ?
C37 C38 H38A 118.5 . . ?
C38 C39 C40 120.7(2) . . ?
C38 C39 H39A 119.7 . . ?
C40 C39 H39A 119.7 . . ?
C41 C40 C39 118.7(2) . . ?
C41 C40 H40A 120.7 . . ?
C39 C40 H40A 120.7 . . ?
C40 C41 C42 122.3(2) . . ?
C40 C41 H41A 118.8 . . ?
C42 C41 H41A 118.8 . . ?
C41 C42 C37 119.9(2) . . ?
C41 C42 C51 116.82(19) . . ?
C37 C42 C51 123.19(18) . . ?
C48 C43 C44 117.46(18) . . ?
C48 C43 N6 121.82(18) . . ?
C44 C43 N6 120.55(17) . . ?
C45 C44 C43 120.77(19) . . ?
C45 C44 S3 123.52(16) . . ?
C43 C44 S3 115.69(15) . . ?
C46 C45 C44 120.6(2) . . ?
C46 C45 H45A 119.7 . . ?
C44 C45 H45A 119.7 . . ?
C45 C46 C47 119.2(2) . . ?
C45 C46 H46A 120.4 . . ?
C47 C46 H46A 120.4 . . ?
C48 C47 C46 120.5(2) . . ?
C48 C47 H47A 119.8 . . ?
C46 C47 H47A 119.8 . . ?
C47 C48 C43 121.5(2) . . ?
C47 C48 H48A 119.3 . . ?
C43 C48 H48A 119.3 . . ?
S3 C49 H49A 109.5 . . ?
S3 C49 H49B 109.5 . . ?
H49A C49 H49B 109.5 . . ?
S3 C49 H49C 109.5 . . ?
H49A C49 H49C 109.5 . . ?
H49B C49 H49C 109.5 . . ?
N5 C51 O3 116.01(19) . . ?
N5 C51 C42 130.24(19) . . ?
O3 C51 C42 113.73(18) . . ?
O3 C52 C53 104.94(18) . . ?
O3 C52 H52A 110.8 . . ?
C53 C52 H52A 110.8 . . ?
O3 C52 H52B 110.8 . . ?
C53 C52 H52B 110.8 . . ?
H52A C52 H52B 108.8 . . ?
N5 C53 C54 113.55(18) . . ?
N5 C53 C55 108.08(18) . . ?
C54 C53 C55 110.8(2) . . ?
N5 C53 C52 101.76(17) . . ?
C54 C53 C52 110.9(2) . . ?
C55 C53 C52 111.5(2) . . ?
C53 C54 H54A 109.5 . . ?
C53 C54 H54B 109.5 . . ?
H54A C54 H54B 109.5 . . ?
C53 C54 H54C 109.5 . . ?
H54A C54 H54C 109.5 . . ?
H54B C54 H54C 109.5 . . ?
C53 C55 H55A 109.5 . . ?
C53 C55 H55B 109.5 . . ?
H55A C55 H55B 109.5 . . ?
C53 C55 H55C 109.5 . . ?
H55A C55 H55C 109.5 . . ?
H55B C55 H55C 109.5 . . ?
N8 C56 C57 121.61(18) . . ?
N8 C56 C61 122.25(17) . . ?
C57 C56 C61 116.05(18) . . ?
C58 C57 C56 122.8(2) . . ?
C58 C57 H57A 118.6 . . ?
C56 C57 H57A 118.6 . . ?
C57 C58 C59 120.7(2) . . ?
C57 C58 H58A 119.7 . . ?
C59 C58 H58A 119.7 . . ?
C60 C59 C58 118.7(2) . . ?
C60 C59 H59A 120.6 . . ?
C58 C59 H59A 120.6 . . ?
C59 C60 C61 122.2(2) . . ?
C59 C60 H60A 118.9 . . ?
C61 C60 H60A 118.9 . . ?
C60 C61 C56 119.47(19) . . ?
C60 C61 C70 117.22(19) . . ?
C56 C61 C70 123.32(18) . . ?
C67 C62 N8 122.83(18) . . ?
C67 C62 C63 117.80(19) . . ?
N8 C62 C63 118.94(18) . . ?
C64 C63 C62 120.3(2) . . ?
C64 C63 S4 124.13(17) . . ?
C62 C63 S4 115.55(15) . . ?
C65 C64 C63 120.1(2) . . ?
C65 C64 H64A 119.9 . . ?
C63 C64 H64A 119.9 . . ?
C66 C65 C64 120.1(2) . . ?
C66 C65 H65A 119.9 . . ?
C64 C65 H65A 119.9 . . ?
C65 C66 C67 120.2(2) . . ?
C65 C66 H66A 119.9 . . ?
C67 C66 H66A 119.9 . . ?
C66 C67 C62 121.4(2) . . ?
C66 C67 H67A 119.3 . . ?
C62 C67 H67A 119.3 . . ?
S4 C69 H69A 109.5 . . ?
S4 C69 H69B 109.5 . . ?
H69A C69 H69B 109.5 . . ?
S4 C69 H69C 109.5 . . ?
H69A C69 H69C 109.5 . . ?
H69B C69 H69C 109.5 . . ?
N7 C70 O4 115.90(18) . . ?
N7 C70 C61 129.75(19) . . ?
O4 C70 C61 114.34(18) . . ?
O4 C71 C72 105.37(19) . . ?
O4 C71 H71A 110.7 . . ?
C72 C71 H71A 110.7 . . ?
O4 C71 H71B 110.7 . . ?
C72 C71 H71B 110.7 . . ?
H71A C71 H71B 108.8 . . ?
N7 C72 C74 108.70(19) . . ?
N7 C72 C73 111.13(18) . . ?
C74 C72 C73 111.3(2) . . ?
N7 C72 C71 101.88(18) . . ?
C74 C72 C71 111.3(2) . . ?
C73 C72 C71 112.0(2) . . ?
C72 C73 H73A 109.5 . . ?
C72 C73 H73D 109.5 . . ?
H73A C73 H73D 109.5 . . ?
C72 C73 H73B 109.5 . . ?
H73A C73 H73B 109.5 . . ?
H73D C73 H73B 109.5 . . ?
C72 C74 H74D 109.5 . . ?
C72 C74 H74A 109.5 . . ?
H74D C74 H74A 109.5 . . ?
C72 C74 H74B 109.5 . . ?
H74D C74 H74B 109.5 . . ?
H74A C74 H74B 109.5 . . ?

loop_
_geom_bond_atom_site_label_1
_geom_bond_atom_site_label_2
_geom_bond_distance
_geom_bond_site_symmetry_2
_geom_bond_publ_flag
Mg1 N2 2.0958(19) . ?
Mg1 N4 2.1162(18) . ?
Mg1 N1 2.1435(19) . ?
Mg1 N3 2.1458(19) . ?
Mg1 S2 2.8215(9) . ?
Mg1 S1 2.8613(9) . ?
Mg2 N6 2.0802(17) . ?
Mg2 N8 2.0875(17) . ?
Mg2 N7 2.1269(17) . ?
Mg2 N5 2.1605(17) . ?
Mg2 S3 2.8138(9) . ?
Mg2 S4 2.8687(8) . ?
O1 C14 1.366(3) . ?
O1 C15 1.436(3) . ?
O2 C32 1.362(3) . ?
O2 C33 1.405(3) . ?
S1 C8 1.769(2) . ?
S1 C13 1.796(3) . ?
S2 C26 1.764(2) . ?
S2 C31 1.791(3) . ?
N1 C14 1.287(3) . ?
N1 C16 1.499(3) . ?
N2 C1 1.379(3) . ?
N2 C7 1.397(3) . ?
N3 C32 1.288(3) . ?
N3 C34 1.504(3) . ?
N4 C19 1.371(3) . ?
N4 C25 1.414(3) . ?
N5 C51 1.285(3) . ?
N5 C53 1.498(3) . ?
N6 C37 1.371(2) . ?
N6 C43 1.415(2) . ?
N7 C70 1.291(3) . ?
N7 C72 1.499(3) . ?
N8 C56 1.374(2) . ?
N8 C62 1.408(2) . ?
C1 C2 1.417(3) . ?
C1 C6 1.423(3) . ?
C2 C3 1.372(3) . ?
C2 H2A 0.9300 . ?
O3 C51 1.366(2) . ?
O3 C52 1.427(3) . ?
C3 C4 1.380(4) . ?
C3 H3A 0.9300 . ?
S3 C44 1.765(2) . ?
S3 C49 1.799(3) . ?
O4 C70 1.371(2) . ?
O4 C71 1.437(3) . ?
C4 C5 1.360(3) . ?
C4 H4A 0.9300 . ?
S4 C63 1.767(2) . ?
S4 C69 1.800(3) . ?
C5 C6 1.414(3) . ?
C5 H5A 0.9300 . ?
C6 C14 1.454(3) . ?
C7 C12 1.401(3) . ?
C7 C8 1.412(3) . ?
C8 C9 1.390(3) . ?
C9 C10 1.376(3) . ?
C9 H9A 0.9300 . ?
C10 C11 1.377(4) . ?
C10 H10A 0.9300 . ?
C11 C12 1.374(3) . ?
C11 H11A 0.9300 . ?
C12 H12A 0.9300 . ?
C13 H13A 0.9600 . ?
C13 H13B 0.9600 . ?
C13 H13C 0.9600 . ?
C15 C16 1.493(3) . ?
C15 H15A 0.9700 . ?
C15 H15B 0.9700 . ?
C16 C18 1.494(4) . ?
C16 C17 1.509(4) . ?
C17 H17A 0.9600 . ?
C17 H17B 0.9600 . ?
C17 H17C 0.9600 . ?
C18 H18A 0.9600 . ?
C18 H18B 0.9600 . ?
C18 H18C 0.9600 . ?
C19 C24 1.423(3) . ?
C19 C20 1.430(3) . ?
C20 C21 1.369(4) . ?
C20 H20A 0.9300 . ?
C21 C22 1.380(4) . ?
C21 H21A 0.9300 . ?
C22 C23 1.361(4) . ?
C22 H22A 0.9300 . ?
C23 C24 1.406(3) . ?
C23 H23A 0.9300 . ?
C24 C32 1.464(3) . ?
C25 C30 1.396(3) . ?
C25 C26 1.406(3) . ?
C26 C27 1.393(3) . ?
C27 C28 1.374(4) . ?
C27 H27A 0.9300 . ?
C28 C29 1.380(4) . ?
C28 H28A 0.9300 . ?
C29 C30 1.381(3) . ?
C29 H29A 0.9300 . ?
C30 H30A 0.9300 . ?
C31 H31A 0.9600 . ?
C31 H31B 0.9600 . ?
C31 H31C 0.9600 . ?
C33 C34 1.520(4) . ?
C33 H33A 0.9700 . ?
C33 H33B 0.9700 . ?
C34 C35 1.516(4) . ?
C34 C36 1.520(4) . ?
C35 H35A 0.9600 . ?
C35 H35B 0.9600 . ?
C35 H35C 0.9600 . ?
C36 H36A 0.9600 . ?
C36 H36B 0.9600 . ?
C36 H36C 0.9600 . ?
C37 C38 1.423(3) . ?
C37 C42 1.426(3) . ?
C38 C39 1.363(3) . ?
C38 H38A 0.9300 . ?
C39 C40 1.388(4) . ?
C39 H39A 0.9300 . ?
C40 C41 1.362(3) . ?
C40 H40A 0.9300 . ?
C41 C42 1.406(3) . ?
C41 H41A 0.9300 . ?
C42 C51 1.459(3) . ?
C43 C48 1.398(3) . ?
C43 C44 1.400(3) . ?
C44 C45 1.393(3) . ?
C45 C46 1.379(3) . ?
C45 H45A 0.9300 . ?
C46 C47 1.385(3) . ?
C46 H46A 0.9300 . ?
C47 C48 1.378(3) . ?
C47 H47A 0.9300 . ?
C48 H48A 0.9300 . ?
C49 H49A 0.9600 . ?
C49 H49B 0.9600 . ?
C49 H49C 0.9600 . ?
C52 C53 1.521(3) . ?
C52 H52A 0.9700 . ?
C52 H52B 0.9700 . ?
C53 C54 1.513(3) . ?
C53 C55 1.521(3) . ?
C54 H54A 0.9600 . ?
C54 H54B 0.9600 . ?
C54 H54C 0.9600 . ?
C55 H55A 0.9600 . ?
C55 H55B 0.9600 . ?
C55 H55C 0.9600 . ?
C56 C57 1.411(3) . ?
C56 C61 1.426(3) . ?
C57 C58 1.367(3) . ?
C57 H57A 0.9300 . ?
C58 C59 1.386(3) . ?
C58 H58A 0.9300 . ?
C59 C60 1.364(3) . ?
C59 H59A 0.9300 . ?
C60 C61 1.406(3) . ?
C60 H60A 0.9300 . ?
C61 C70 1.453(3) . ?
C62 C67 1.392(3) . ?
C62 C63 1.409(3) . ?
C63 C64 1.396(3) . ?
C64 C65 1.381(3) . ?
C64 H64A 0.9300 . ?
C65 C66 1.374(3) . ?
C65 H65A 0.9300 . ?
C66 C67 1.383(3) . ?
C66 H66A 0.9300 . ?
C67 H67A 0.9300 . ?
C69 H69A 0.9600 . ?
C69 H69B 0.9600 . ?
C69 H69C 0.9600 . ?
C71 C72 1.522(3) . ?
C71 H71A 0.9700 . ?
C71 H71B 0.9700 . ?
C72 C74 1.513(3) . ?
C72 C73 1.515(3) . ?
C73 H73A 0.9600 . ?
C73 H73D 0.9600 . ?
C73 H73B 0.9600 . ?
C74 H74D 0.9600 . ?
C74 H74A 0.9600 . ?
C74 H74B 0.9600 . ?
